data_2310535
loop_
_publ_author_name
'Brown, B.E.'
'Beerntsen, D.J.'

_publ_section_title
;
 Layer structure polytism among niobium and tantalum selenides
;
_journal_name_full 'Acta Crystallographica (1,1948-23,1967)'
_journal_page_first 31
_journal_page_last 36
_journal_volume 18
_journal_year 1965
_chemical_formula_sum 'Se2 Ta'
_chemical_name_systematic 'Ta Se2'
_space_group_IT_number 194
_symmetry_space_group_name_Hall '-P 6c 2c'
_symmetry_space_group_name_H-M 'P 63/m m c'
_cell_angle_alpha 90
_cell_angle_beta 90
_cell_angle_gamma 120
_cell_formula_units_Z 4
_cell_length_a 3.46
_cell_length_b 3.46
_cell_length_c 25.18
_cell_volume 261.059
_citation_journal_id_ASTM ACCRA9
_cod_data_source_file Brown_ACCRA9_1965_1857.cif
_cod_data_source_block Se2Ta1
_cod_original_cell_volume 261.0589
_cod_original_formula_sum 'Se2 Ta1'
_cod_database_code 2310535

loop_
_symmetry_equiv_pos_as_xyz
x,y,z
x-y,x,z+1/2
-y,x-y,z
-x,-y,z+1/2
-x+y,-x,z
y,-x+y,z+1/2
-y,-x,-z+1/2
x-y,-y,-z
x,x-y,-z+1/2
y,x,-z
-x+y,y,-z+1/2
-x,-x+y,-z
-x,-y,-z
-x+y,-x,-z-1/2
y,-x+y,-z
x,y,-z-1/2
x-y,x,-z
-y,x-y,-z-1/2
y,x,z-1/2
-x+y,y,z
-x,-x+y,z-1/2
-y,-x,z
x-y,-y,z-1/2
x,x-y,z

loop_
_atom_site_label
_atom_site_type_symbol
_atom_site_fract_x
_atom_site_fract_y
_atom_site_fract_z
_atom_site_occupancy
_atom_site_U_iso_or_equiv
Ta2 Ta+4 0 0 0.25 1 0.0
Ta1 Ta+4 0 0 0 1 0.0
Se2 Se-2 0.6667 0.3333 0.184 1 0.0
Se1 Se-2 0.3333 0.6667 0.065 1 0.0
